data_7056448
loop_
_publ_author_name
'Wang, Jin-Wen'
'Chen, Chen'
'Li, Yao-Jia'
'Luo, Yang-Hui'
'Sun, Baiwang'

_publ_section_title
;
 Halogen-bonding contacts determining the crystal structure and
 fluorescence properties of organic salts
;
_journal_name_full 'New J. Chem.'
_journal_paper_doi 10.1039/C7NJ02034A
_journal_year 2017
_chemical_formula_sum 'C9 H7 I N4'
_chemical_formula_weight 298.09
_chemical_name_systematic
;
 ?
;
_space_group_crystal_system monoclinic
_space_group_IT_number 14
_space_group_name_Hall '-P 2yn'
_space_group_name_H-M_alt 'P 1 21/n 1'
_symmetry_space_group_name_Hall '-P 2yn'
_symmetry_space_group_name_H-M 'P 1 21/n 1'
_atom_sites_solution_hydrogens geom
_audit_creation_method SHELXL-2014
_audit_update_record
;
2017-06-29 deposited with the CCDC.
2017-07-20 downloaded from the CCDC.
;
_cell_angle_alpha 90
_cell_angle_beta 95.38(3)
_cell_angle_gamma 90
_cell_formula_units_Z 4
_cell_length_a 4.4720(9)
_cell_length_b 11.701(2)
_cell_length_c 19.032(4)
_cell_measurement_temperature 293(2)
_cell_volume 991.5(3)
_computing_structure_refinement 'SHELXL-2014 (Sheldrick, 2014)'
_diffrn_ambient_temperature 293(2)
_diffrn_measured_fraction_theta_full 1.000
_diffrn_measured_fraction_theta_max 0.995
_diffrn_radiation_type MoK\a
_diffrn_radiation_wavelength 0.71073
_diffrn_reflns_av_unetI/netI 0.0575
_diffrn_reflns_Laue_measured_fraction_full 1.000
_diffrn_reflns_Laue_measured_fraction_max 0.995
_diffrn_reflns_point_group_measured_fraction_full 1.000
_diffrn_reflns_point_group_measured_fraction_max 0.995
_diffrn_reflns_theta_full 25.242
_diffrn_reflns_theta_max 25.362
_diffrn_reflns_theta_min 2.046
_exptl_absorpt_coefficient_mu 3.194
_exptl_crystal_density_diffrn 1.997
_exptl_crystal_F_000 568
_exptl_crystal_size_max 0.200
_exptl_crystal_size_mid 0.100
_exptl_crystal_size_min 0.100
_refine_diff_density_max 0.665
_refine_diff_density_min -0.620
_refine_diff_density_rms 0.128
_refine_ls_extinction_method none
_refine_ls_goodness_of_fit_ref 1.002
_refine_ls_hydrogen_treatment constr
_refine_ls_matrix_type full
_refine_ls_number_parameters 127
_refine_ls_number_reflns 1811
_refine_ls_number_restraints 0
_refine_ls_restrained_S_all 1.002
_refine_ls_R_factor_all 0.0797
_refine_ls_R_factor_gt 0.0435
_refine_ls_shift/su_max 0.002
_refine_ls_shift/su_mean 0.000
_refine_ls_structure_factor_coef Fsqd
_refine_ls_weighting_details 'w=1/[\s^2^(Fo^2^)+(0.0520P)^2^] where P=(Fo^2^+2Fc^2^)/3'
_refine_ls_weighting_scheme calc
_refine_ls_wR_factor_gt 0.0935
_refine_ls_wR_factor_ref 0.1052
_reflns_Friedel_coverage 0.000
_reflns_number_gt 1191
_reflns_number_total 1811
_reflns_threshold_expression 'I > 2\s(I)'
_cod_data_source_file c7nj02034a2.cif
_cod_data_source_block X_CCDC2
_cod_database_code 7056448
_shelx_space_group_comment
;
The symmetry employed for this shelxl refinement is uniquely defined
by the following loop, which should always be used as a source of
symmetry information in preference to the above space-group names.
They are only intended as comments.
;
_shelx_estimated_absorpt_t_min 0.568
_shelx_estimated_absorpt_t_max 0.741
_shelxl_version_number 2014-3

loop_
_space_group_symop_operation_xyz
'x, y, z'
'-x+1/2, y+1/2, -z+1/2'
'-x, -y, -z'
'x-1/2, -y-1/2, z-1/2'

loop_
_atom_site_label
_atom_site_type_symbol
_atom_site_fract_x
_atom_site_fract_y
_atom_site_fract_z
_atom_site_U_iso_or_equiv
_atom_site_adp_type
_atom_site_occupancy
_atom_site_site_symmetry_order
_atom_site_calc_flag
_atom_site_refinement_flags_posn
_atom_site_refinement_flags_adp
I I 0.16287(11) 0.37267(4) 1.09294(3) 0.0517(2) Uani 1 1 d . .
N1 N 1.4131(18) -0.0153(7) 0.7191(4) 0.068(2) Uani 1 1 d . .
C1 C 1.2640(18) 0.0553(8) 0.7558(4) 0.059(2) Uani 1 1 d . .
H1B H 1.2503 0.1335 0.7471 0.071 Uiso 1 1 calc R U
N2 N 1.3826(17) -0.1216(6) 0.7484(4) 0.0692(19) Uani 1 1 d . .
C2 C 1.217(2) -0.1072(7) 0.8025(5) 0.065(2) Uani 1 1 d . .
H2B H 1.1658 -0.1651 0.8326 0.078 Uiso 1 1 calc R U
C3 C 0.8763(16) 0.1456(6) 0.8576(4) 0.0455(18) Uani 1 1 d . .
H3A H 0.9303 0.1920 0.8212 0.055 Uiso 1 1 calc R U
N3 N 1.1332(14) 0.0029(5) 0.8073(3) 0.0472(15) Uani 1 1 d . .
N4 N 0.9581(14) 0.0395(5) 0.8597(3) 0.0474(15) Uani 1 1 d . .
C4 C 0.7021(17) 0.1932(6) 0.9108(4) 0.0432(17) Uani 1 1 d . .
C5 C 0.6423(17) 0.1327(6) 0.9705(4) 0.0486(17) Uani 1 1 d . .
H5A H 0.7136 0.0583 0.9763 0.058 Uiso 1 1 calc R U
C6 C 0.4791(18) 0.1797(6) 1.0219(4) 0.052(2) Uani 1 1 d . .
H6A H 0.4438 0.1383 1.0620 0.063 Uiso 1 1 calc R U
C7 C 0.3686(16) 0.2913(6) 1.0117(4) 0.0418(17) Uani 1 1 d . .
C8 C 0.4204(16) 0.3512(6) 0.9527(4) 0.0449(18) Uani 1 1 d . .
H8A H 0.3436 0.4247 0.9462 0.054 Uiso 1 1 calc R U
C9 C 0.5896(17) 0.3025(6) 0.9016(4) 0.0495(19) Uani 1 1 d . .
H9A H 0.6256 0.3441 0.8616 0.059 Uiso 1 1 calc R U

loop_
_atom_site_aniso_label
_atom_site_aniso_U_11
_atom_site_aniso_U_22
_atom_site_aniso_U_33
_atom_site_aniso_U_23
_atom_site_aniso_U_13
_atom_site_aniso_U_12
I 0.0567(3) 0.0438(3) 0.0565(3) -0.0029(3) 0.0152(2) -0.0022(3)
N1 0.084(6) 0.071(5) 0.053(4) 0.004(4) 0.024(4) 0.005(4)
C1 0.066(6) 0.056(5) 0.058(5) 0.003(4) 0.018(5) -0.003(4)
N2 0.083(5) 0.069(5) 0.057(4) -0.011(4) 0.014(4) 0.015(5)
C2 0.103(7) 0.040(5) 0.055(5) 0.004(4) 0.018(5) 0.009(5)
C3 0.050(4) 0.047(5) 0.040(4) -0.001(3) 0.005(3) -0.004(4)
N3 0.056(4) 0.045(4) 0.042(3) -0.005(3) 0.014(3) -0.001(3)
N4 0.057(4) 0.045(4) 0.042(4) -0.004(3) 0.008(3) -0.006(3)
C4 0.045(4) 0.041(4) 0.043(4) 0.001(3) -0.001(3) -0.008(3)
C5 0.063(5) 0.031(3) 0.052(4) -0.002(4) 0.008(4) -0.004(4)
C6 0.072(6) 0.044(4) 0.042(4) 0.002(3) 0.008(4) -0.007(4)
C7 0.046(4) 0.033(4) 0.047(4) -0.003(3) 0.008(3) -0.003(3)
C8 0.046(4) 0.034(4) 0.055(4) 0.002(3) 0.008(3) 0.002(3)
C9 0.062(5) 0.042(4) 0.045(4) 0.006(3) 0.011(4) 0.003(4)

loop_
_atom_type_symbol
_atom_type_description
_atom_type_scat_dispersion_real
_atom_type_scat_dispersion_imag
_atom_type_scat_source
C C 0.0033 0.0016 'International Tables Vol C Tables 4.2.6.8 and 6.1.1.4'
H H 0.0000 0.0000 'International Tables Vol C Tables 4.2.6.8 and 6.1.1.4'
N N 0.0061 0.0033 'International Tables Vol C Tables 4.2.6.8 and 6.1.1.4'
I I -0.4742 1.8119 'International Tables Vol C Tables 4.2.6.8 and 6.1.1.4'

loop_
_geom_angle_atom_site_label_1
_geom_angle_atom_site_label_2
_geom_angle_atom_site_label_3
_geom_angle
C1 N1 N2 106.3(7)
N1 C1 N3 112.5(8)
N1 C1 H1B 123.7
N3 C1 H1B 123.7
C2 N2 N1 106.4(7)
N2 C2 N3 110.5(8)
N2 C2 H2B 124.7
N3 C2 H2B 124.7
N4 C3 C4 121.2(7)
N4 C3 H3A 119.4
C4 C3 H3A 119.4
C1 N3 C2 104.2(7)
C1 N3 N4 134.3(6)
C2 N3 N4 121.4(6)
C3 N4 N3 116.7(6)
C9 C4 C5 118.8(7)
C9 C4 C3 118.8(7)
C5 C4 C3 122.4(7)
C4 C5 C6 122.0(7)
C4 C5 H5A 119.0
C6 C5 H5A 119.0
C5 C6 C7 118.2(7)
C5 C6 H6A 120.9
C7 C6 H6A 120.9
C8 C7 C6 120.6(7)
C8 C7 I 119.5(5)
C6 C7 I 119.5(5)
C7 C8 C9 120.3(6)
C7 C8 H8A 119.8
C9 C8 H8A 119.8
C4 C9 C8 120.1(7)
C4 C9 H9A 120.0
C8 C9 H9A 120.0

loop_
_geom_bond_atom_site_label_1
_geom_bond_atom_site_label_2
_geom_bond_distance
I C7 2.100(7)
N1 C1 1.305(10)
N1 N2 1.374(9)
C1 N3 1.336(10)
C1 H1B 0.9300
N2 C2 1.335(11)
C2 N3 1.347(9)
C2 H2B 0.9300
C3 N4 1.294(9)
C3 C4 1.447(10)
C3 H3A 0.9300
N3 N4 1.391(8)
C4 C9 1.380(10)
C4 C5 1.386(10)
C5 C6 1.388(11)
C5 H5A 0.9300
C6 C7 1.403(10)
C6 H6A 0.9300
C7 C8 1.362(9)
C8 C9 1.407(10)
C8 H8A 0.9300
C9 H9A 0.9300

loop_
_geom_torsion_atom_site_label_1
_geom_torsion_atom_site_label_2
_geom_torsion_atom_site_label_3
_geom_torsion_atom_site_label_4
_geom_torsion
N2 N1 C1 N3 -0.6(10)
C1 N1 N2 C2 -0.8(10)
N1 N2 C2 N3 1.9(11)
N1 C1 N3 C2 1.8(10)
N1 C1 N3 N4 179.1(8)
N2 C2 N3 C1 -2.2(10)
N2 C2 N3 N4 179.9(7)
C4 C3 N4 N3 -178.0(6)
C1 N3 N4 C3 6.6(13)
C2 N3 N4 C3 -176.4(8)
N4 C3 C4 C9 -172.2(7)
N4 C3 C4 C5 7.3(11)
C9 C4 C5 C6 -1.6(11)
C3 C4 C5 C6 179.0(7)
C4 C5 C6 C7 1.1(12)
C5 C6 C7 C8 0.2(11)
C5 C6 C7 I -173.2(6)
C6 C7 C8 C9 -0.9(11)
I C7 C8 C9 172.4(6)
C5 C4 C9 C8 0.7(11)
C3 C4 C9 C8 -179.7(7)
C7 C8 C9 C4 0.5(11)
